data_7234939
loop_
_publ_author_name
'Oliveira, Willian X. C.'
'do Pim, Walace D.'
'Pinheiro, Carlos B.'
'Journaux, Yves'
'Julve, Miguel'
'Pereira, Cynthia L. M.'

_publ_section_title
;
 Monitoring the hydrogen bond net configuration and the dimensionality of
 aniline and phenyloxamate by adding 1H-pyrazole and isoxazole as
 substituents for molecular self-recognition
;
_journal_issue 17
_journal_name_full CrystEngComm
_journal_page_first 2818
_journal_paper_doi 10.1039/C9CE00215D
_journal_volume 21
_journal_year 2019
_chemical_formula_sum 'C25 H41 N3 O3'
_chemical_formula_weight 431.61
_space_group_crystal_system monoclinic
_space_group_IT_number 14
_space_group_name_Hall '-P 2yn'
_space_group_name_H-M_alt 'P 1 21/n 1'
_atom_sites_solution_hydrogens geom
_audit_creation_method SHELXL-2018/1
_audit_update_record
;
2018-05-14 deposited with the CCDC.	2019-03-28 downloaded from the CCDC.
;
_cell_angle_alpha 90
_cell_angle_beta 99.154(8)
_cell_angle_gamma 90
_cell_formula_units_Z 4
_cell_length_a 11.7417(14)
_cell_length_b 9.6253(15)
_cell_length_c 22.1211(15)
_cell_measurement_reflns_used 2737
_cell_measurement_temperature 120(2)
_cell_measurement_theta_max 29.2360
_cell_measurement_theta_min 2.8200
_cell_volume 2468.2(5)
_computing_cell_refinement 'CrysAlisPro 1.171.38.41 (Rigaku OD, 2015)'
_computing_data_collection 'CrysAlisPro 1.171.38.41 (Rigaku OD, 2015)'
_computing_data_reduction 'CrysAlisPro 1.171.38.41 (Rigaku OD, 2015)'
_computing_structure_refinement 'SHELXL-2018/1 (Sheldrick, 2018)'
_computing_structure_solution Superflip
_diffrn_ambient_temperature 120(2)
_diffrn_detector_area_resol_mean 10.4186
_diffrn_measured_fraction_theta_full 1.000
_diffrn_measured_fraction_theta_max 1.000
_diffrn_measurement_device_type 'Xcalibur, Atlas, Gemini ultra'
_diffrn_measurement_method '\w scans'
_diffrn_radiation_type MoK\a
_diffrn_radiation_wavelength 0.71073
_diffrn_reflns_av_R_equivalents 0.0329
_diffrn_reflns_av_unetI/netI 0.0485
_diffrn_reflns_Laue_measured_fraction_full 1.000
_diffrn_reflns_Laue_measured_fraction_max 1.000
_diffrn_reflns_limit_h_max 14
_diffrn_reflns_limit_h_min -14
_diffrn_reflns_limit_k_max 9
_diffrn_reflns_limit_k_min -12
_diffrn_reflns_limit_l_max 27
_diffrn_reflns_limit_l_min -20
_diffrn_reflns_number 11620
_diffrn_reflns_point_group_measured_fraction_full 1.000
_diffrn_reflns_point_group_measured_fraction_max 1.000
_diffrn_reflns_theta_full 25.242
_diffrn_reflns_theta_max 26.373
_diffrn_reflns_theta_min 2.116
_diffrn_source 'fine-focus sealed X-ray tube'
_exptl_absorpt_coefficient_mu 0.076
_exptl_absorpt_correction_T_max 1.00000
_exptl_absorpt_correction_T_min 0.86593
_exptl_absorpt_correction_type multi-scan
_exptl_absorpt_process_details
;
CrysAlisPro 1.171.38.41 (Rigaku Oxford Diffraction, 2015)
Empirical absorption correction using spherical harmonics,
 implemented in SCALE3 ABSPACK scaling algorithm.
;
_exptl_crystal_colour red
_exptl_crystal_density_diffrn 1.161
_exptl_crystal_description block
_exptl_crystal_F_000 944
_exptl_crystal_size_max 0.541
_exptl_crystal_size_mid 0.182
_exptl_crystal_size_min 0.147
_refine_diff_density_max 0.327
_refine_diff_density_min -0.276
_refine_diff_density_rms 0.048
_refine_ls_extinction_method none
_refine_ls_goodness_of_fit_ref 1.027
_refine_ls_hydrogen_treatment constr
_refine_ls_matrix_type full
_refine_ls_number_parameters 280
_refine_ls_number_reflns 5037
_refine_ls_number_restraints 0
_refine_ls_restrained_S_all 1.027
_refine_ls_R_factor_all 0.0746
_refine_ls_R_factor_gt 0.0482
_refine_ls_shift/su_max 0.000
_refine_ls_shift/su_mean 0.000
_refine_ls_structure_factor_coef Fsqd
_refine_ls_weighting_details 'w=1/[\s^2^(Fo^2^)+(0.0445P)^2^+0.9659P] where P=(Fo^2^+2Fc^2^)/3'
_refine_ls_weighting_scheme calc
_refine_ls_wR_factor_gt 0.1033
_refine_ls_wR_factor_ref 0.1187
_reflns_Friedel_coverage 0.000
_reflns_number_gt 3741
_reflns_number_total 5037
_reflns_threshold_expression 'I > 2\s(I)'
_cod_data_source_file c9ce00215d2.cif
_cod_data_source_block shelx_CCDC3
_cod_original_sg_symbol_H-M 'P 21/n'
_cod_database_code 7234939
_shelx_shelxl_version_number 2018/1
_shelx_space_group_comment
;
The symmetry employed for this shelxl refinement is uniquely defined
by the following loop, which should always be used as a source of
symmetry information in preference to the above space-group names.
They are only intended as comments.
;
_shelx_estimated_absorpt_t_min 0.960
_shelx_estimated_absorpt_t_max 0.989

loop_
_space_group_symop_operation_xyz
'x, y, z'
'-x+1/2, y+1/2, -z+1/2'
'-x, -y, -z'
'x-1/2, -y-1/2, z-1/2'

loop_
_atom_site_label
_atom_site_type_symbol
_atom_site_fract_x
_atom_site_fract_y
_atom_site_fract_z
_atom_site_U_iso_or_equiv
_atom_site_adp_type
_atom_site_occupancy
_atom_site_site_symmetry_order
_atom_site_calc_flag
_atom_site_refinement_flags_posn
_atom_site_refinement_flags_adp
C5 C 0.42871(14) 0.35396(18) 0.11818(8) 0.0238(4) Uani 1 1 d . .
H5 H 0.365547 0.391825 0.091001 0.029 Uiso 1 1 calc R U
O3 O 0.23809(11) -0.09213(14) 0.09982(6) 0.0360(3) Uani 1 1 d . .
C4 C 0.42342(13) 0.21435(18) 0.13684(7) 0.0201(4) Uani 1 1 d . .
C6 C 0.52192(14) 0.43648(19) 0.13798(8) 0.0252(4) Uani 1 1 d . .
H6 H 0.523404 0.530104 0.124535 0.030 Uiso 1 1 calc R U
N3 N -0.11497(10) 0.99188(14) 0.11860(6) 0.0167(3) Uani 1 1 d . .
C15 C -0.18891(13) 1.22970(17) 0.07779(7) 0.0201(4) Uani 1 1 d . .
H15A H -0.162568 1.269856 0.118836 0.024 Uiso 1 1 calc R U
H15B H -0.271282 1.204300 0.075043 0.024 Uiso 1 1 calc R U
C1 C 0.61411(13) 0.38240(19) 0.17779(7) 0.0218(4) Uani 1 1 d . .
C7 C 0.31743(14) -0.0165(2) 0.12222(9) 0.0289(4) Uani 1 1 d . .
H7 H 0.379300 -0.059296 0.148565 0.035 Uiso 1 1 calc R U
C3 C 0.51790(13) 0.16521(18) 0.17876(8) 0.0219(4) Uani 1 1 d . .
H3 H 0.516472 0.072674 0.193563 0.026 Uiso 1 1 calc R U
C17 C -0.24376(15) 1.46748(19) 0.03498(9) 0.0294(4) Uani 1 1 d . .
H17A H -0.232396 1.533129 0.002605 0.044 Uiso 1 1 calc R U
H17B H -0.325827 1.444225 0.031323 0.044 Uiso 1 1 calc R U
H17C H -0.217499 1.509808 0.075065 0.044 Uiso 1 1 calc R U
C11 C 0.03495(14) 0.63494(17) 0.11327(8) 0.0237(4) Uani 1 1 d . .
H11A H -0.007652 0.612757 0.072103 0.028 Uiso 1 1 calc R U
H11B H 0.112534 0.668743 0.108250 0.028 Uiso 1 1 calc R U
N1 N 0.71218(12) 0.46891(18) 0.19845(7) 0.0306(4) Uani 1 1 d . .
C2 C 0.61156(13) 0.24704(19) 0.19871(7) 0.0221(4) Uani 1 1 d . .
H2 H 0.674449 0.211249 0.226731 0.027 Uiso 1 1 calc R U
C8 C 0.32640(14) 0.12799(19) 0.11290(8) 0.0240(4) Uani 1 1 d . .
C22 C -0.06248(13) 1.04798(17) 0.18082(7) 0.0181(3) Uani 1 1 d . .
H22A H -0.114477 1.120467 0.192728 0.022 Uiso 1 1 calc R U
H22B H -0.059644 0.971679 0.211032 0.022 Uiso 1 1 calc R U
C23 C 0.05697(13) 1.10909(18) 0.18525(7) 0.0206(4) Uani 1 1 d . .
H23A H 0.055825 1.186061 0.155478 0.025 Uiso 1 1 calc R U
H23B H 0.110892 1.037120 0.174846 0.025 Uiso 1 1 calc R U
C14 C -0.11883(13) 1.10176(17) 0.06914(7) 0.0174(3) Uani 1 1 d . .
H14A H -0.038798 1.131012 0.066845 0.021 Uiso 1 1 calc R U
H14B H -0.150679 1.059005 0.029325 0.021 Uiso 1 1 calc R U
C25 C 0.21635(15) 1.2298(2) 0.25607(9) 0.0329(4) Uani 1 1 d . .
H25A H 0.238898 1.262656 0.298200 0.049 Uiso 1 1 calc R U
H25B H 0.272706 1.161460 0.246457 0.049 Uiso 1 1 calc R U
H25C H 0.213852 1.308531 0.227799 0.049 Uiso 1 1 calc R U
C19 C -0.42765(13) 0.85500(19) 0.08060(8) 0.0243(4) Uani 1 1 d . .
H19A H -0.425454 0.799060 0.118321 0.029 Uiso 1 1 calc R U
H19B H -0.462841 0.945927 0.087503 0.029 Uiso 1 1 calc R U
C21 C -0.23539(12) 0.94397(17) 0.12494(7) 0.0185(3) Uani 1 1 d . .
H21A H -0.229121 0.876053 0.158921 0.022 Uiso 1 1 calc R U
H21B H -0.278938 1.024972 0.136750 0.022 Uiso 1 1 calc R U
C13 C -0.04349(13) 0.87314(17) 0.09925(7) 0.0180(3) Uani 1 1 d . .
H13A H -0.080050 0.840984 0.058212 0.022 Uiso 1 1 calc R U
H13B H 0.033882 0.909423 0.095312 0.022 Uiso 1 1 calc R U
C12 C -0.02849(13) 0.74936(17) 0.14179(8) 0.0211(4) Uani 1 1 d . .
H12A H -0.104890 0.715219 0.148728 0.025 Uiso 1 1 calc R U
H12B H 0.016126 0.776775 0.181812 0.025 Uiso 1 1 calc R U
C24 C 0.09870(15) 1.1632(2) 0.24951(8) 0.0302(4) Uani 1 1 d . .
H24A H 0.042619 1.232142 0.260208 0.036 Uiso 1 1 calc R U
H24B H 0.101449 1.085132 0.278858 0.036 Uiso 1 1 calc R U
C10 C 0.04738(16) 0.50407(19) 0.15190(9) 0.0316(4) Uani 1 1 d . .
H10A H 0.088564 0.433334 0.131934 0.047 Uiso 1 1 calc R U
H10B H 0.090883 0.525129 0.192437 0.047 Uiso 1 1 calc R U
H10C H -0.029277 0.469155 0.156297 0.047 Uiso 1 1 calc R U
C16 C -0.17499(14) 1.33637(18) 0.02871(8) 0.0227(4) Uani 1 1 d . .
H16A H -0.092362 1.360628 0.031588 0.027 Uiso 1 1 calc R U
H16B H -0.200716 1.295030 -0.012165 0.027 Uiso 1 1 calc R U
C20 C -0.30475(13) 0.87820(18) 0.06868(8) 0.0210(4) Uani 1 1 d . .
H20A H -0.269676 0.788435 0.059821 0.025 Uiso 1 1 calc R U
H20B H -0.305233 0.939913 0.032835 0.025 Uiso 1 1 calc R U
C18 C -0.50216(15) 0.7815(2) 0.02809(9) 0.0335(5) Uani 1 1 d . .
H18A H -0.580037 0.769039 0.037877 0.050 Uiso 1 1 calc R U
H18B H -0.506038 0.837402 -0.009214 0.050 Uiso 1 1 calc R U
H18C H -0.468648 0.690522 0.021607 0.050 Uiso 1 1 calc R U
N2 N 0.14995(12) 0.23611(17) 0.04650(7) 0.0293(4) Uani 1 1 d . .
C9 C 0.23055(14) 0.18960(19) 0.07589(8) 0.0245(4) Uani 1 1 d . .
O2 O 0.79683(11) 0.41726(17) 0.23030(6) 0.0416(4) Uani 1 1 d . .
O1 O 0.70753(12) 0.59331(15) 0.18341(7) 0.0427(4) Uani 1 1 d . .

loop_
_atom_site_aniso_label
_atom_site_aniso_U_11
_atom_site_aniso_U_22
_atom_site_aniso_U_33
_atom_site_aniso_U_23
_atom_site_aniso_U_13
_atom_site_aniso_U_12
C5 0.0213(8) 0.0287(10) 0.0201(9) 0.0010(8) -0.0003(7) 0.0038(8)
O3 0.0321(7) 0.0288(7) 0.0482(9) -0.0066(7) 0.0102(6) -0.0061(6)
C4 0.0187(8) 0.0259(9) 0.0173(8) -0.0054(7) 0.0079(6) -0.0004(7)
C6 0.0324(9) 0.0214(9) 0.0229(9) -0.0006(8) 0.0079(7) -0.0031(8)
N3 0.0168(6) 0.0176(7) 0.0165(7) -0.0007(6) 0.0047(5) -0.0024(6)
C15 0.0213(8) 0.0207(9) 0.0185(8) 0.0006(7) 0.0042(6) -0.0016(7)
C1 0.0203(8) 0.0286(10) 0.0175(8) -0.0074(7) 0.0065(6) -0.0065(7)
C7 0.0189(8) 0.0355(11) 0.0348(11) -0.0071(9) 0.0118(7) -0.0033(8)
C3 0.0240(8) 0.0224(9) 0.0202(9) -0.0015(7) 0.0063(7) 0.0019(7)
C17 0.0328(10) 0.0236(9) 0.0306(10) 0.0066(8) 0.0010(8) -0.0005(8)
C11 0.0240(8) 0.0205(9) 0.0271(9) -0.0022(8) 0.0054(7) -0.0004(7)
N1 0.0271(8) 0.0441(11) 0.0224(8) -0.0097(8) 0.0096(6) -0.0114(8)
C2 0.0179(8) 0.0318(10) 0.0168(8) -0.0031(7) 0.0033(6) 0.0025(7)
C8 0.0190(8) 0.0343(10) 0.0200(9) -0.0037(8) 0.0073(7) -0.0017(8)
C22 0.0212(8) 0.0204(9) 0.0132(8) -0.0015(7) 0.0040(6) -0.0004(7)
C23 0.0209(8) 0.0227(9) 0.0181(8) -0.0013(7) 0.0024(6) -0.0019(7)
C14 0.0164(7) 0.0204(8) 0.0154(8) 0.0016(7) 0.0028(6) -0.0036(7)
C25 0.0287(9) 0.0372(11) 0.0296(10) -0.0071(9) -0.0046(8) 0.0002(9)
C19 0.0184(8) 0.0258(10) 0.0299(10) -0.0027(8) 0.0079(7) -0.0032(7)
C21 0.0153(7) 0.0201(8) 0.0219(8) 0.0015(7) 0.0084(6) -0.0003(7)
C13 0.0162(7) 0.0204(9) 0.0185(8) -0.0035(7) 0.0059(6) 0.0011(7)
C12 0.0199(8) 0.0213(9) 0.0227(9) 0.0000(7) 0.0047(6) -0.0001(7)
C24 0.0300(9) 0.0394(11) 0.0205(9) -0.0063(8) 0.0020(7) -0.0041(9)
C10 0.0343(10) 0.0214(10) 0.0386(11) -0.0023(9) 0.0043(8) 0.0025(8)
C16 0.0237(8) 0.0234(9) 0.0207(9) 0.0028(7) 0.0023(7) -0.0048(7)
C20 0.0172(8) 0.0221(9) 0.0246(9) -0.0013(7) 0.0058(6) -0.0022(7)
C18 0.0213(9) 0.0408(11) 0.0383(11) -0.0084(10) 0.0042(8) -0.0073(9)
N2 0.0245(8) 0.0415(10) 0.0215(8) 0.0016(7) 0.0026(6) -0.0015(7)
C9 0.0232(9) 0.0334(10) 0.0183(9) -0.0060(8) 0.0079(7) -0.0094(8)
O2 0.0254(7) 0.0665(10) 0.0314(8) -0.0057(7) -0.0005(6) -0.0116(7)
O1 0.0485(8) 0.0360(9) 0.0440(9) -0.0067(7) 0.0088(7) -0.0225(7)

loop_
_atom_type_symbol
_atom_type_description
_atom_type_scat_dispersion_real
_atom_type_scat_dispersion_imag
_atom_type_scat_source
C C 0.0033 0.0016 'International Tables Vol C Tables 4.2.6.8 and 6.1.1.4'
H H 0.0000 0.0000 'International Tables Vol C Tables 4.2.6.8 and 6.1.1.4'
N N 0.0061 0.0033 'International Tables Vol C Tables 4.2.6.8 and 6.1.1.4'
O O 0.0106 0.0060 'International Tables Vol C Tables 4.2.6.8 and 6.1.1.4'

loop_
_geom_angle_atom_site_label_1
_geom_angle_atom_site_label_2
_geom_angle_atom_site_label_3
_geom_angle
C6 C5 C4 122.03(16)
C6 C5 H5 119.0
C4 C5 H5 119.0
C3 C4 C5 116.47(15)
C3 C4 C8 122.79(16)
C5 C4 C8 120.74(15)
C5 C6 C1 119.39(16)
C5 C6 H6 120.3
C1 C6 H6 120.3
C21 N3 C22 105.97(11)
C21 N3 C14 110.96(11)
C22 N3 C14 111.58(12)
C21 N3 C13 111.26(12)
C22 N3 C13 111.16(12)
C14 N3 C13 106.00(11)
C14 C15 C16 109.70(13)
C14 C15 H15A 109.7
C16 C15 H15A 109.7
C14 C15 H15B 109.7
C16 C15 H15B 109.7
H15A C15 H15B 108.2
C6 C1 C2 120.69(16)
C6 C1 N1 119.41(16)
C2 C1 N1 119.89(16)
O3 C7 C8 126.63(18)
O3 C7 H7 116.7
C8 C7 H7 116.7
C2 C3 C4 121.83(16)
C2 C3 H3 119.1
C4 C3 H3 119.1
C16 C17 H17A 109.5
C16 C17 H17B 109.5
H17A C17 H17B 109.5
C16 C17 H17C 109.5
H17A C17 H17C 109.5
H17B C17 H17C 109.5
C10 C11 C12 112.15(14)
C10 C11 H11A 109.2
C12 C11 H11A 109.2
C10 C11 H11B 109.2
C12 C11 H11B 109.2
H11A C11 H11B 107.9
O2 N1 O1 122.76(16)
O2 N1 C1 118.87(17)
O1 N1 C1 118.38(16)
C3 C2 C1 119.55(16)
C3 C2 H2 120.2
C1 C2 H2 120.2
C7 C8 C9 115.28(16)
C7 C8 C4 125.96(16)
C9 C8 C4 118.76(16)
C23 C22 N3 115.93(12)
C23 C22 H22A 108.3
N3 C22 H22A 108.3
C23 C22 H22B 108.3
N3 C22 H22B 108.3
H22A C22 H22B 107.4
C22 C23 C24 110.62(13)
C22 C23 H23A 109.5
C24 C23 H23A 109.5
C22 C23 H23B 109.5
C24 C23 H23B 109.5
H23A C23 H23B 108.1
C15 C14 N3 115.56(12)
C15 C14 H14A 108.4
N3 C14 H14A 108.4
C15 C14 H14B 108.4
N3 C14 H14B 108.4
H14A C14 H14B 107.5
C24 C25 H25A 109.5
C24 C25 H25B 109.5
H25A C25 H25B 109.5
C24 C25 H25C 109.5
H25A C25 H25C 109.5
H25B C25 H25C 109.5
C18 C19 C20 112.53(14)
C18 C19 H19A 109.1
C20 C19 H19A 109.1
C18 C19 H19B 109.1
C20 C19 H19B 109.1
H19A C19 H19B 107.8
C20 C21 N3 116.06(13)
C20 C21 H21A 108.3
N3 C21 H21A 108.3
C20 C21 H21B 108.3
N3 C21 H21B 108.3
H21A C21 H21B 107.4
C12 C13 N3 115.62(13)
C12 C13 H13A 108.4
N3 C13 H13A 108.4
C12 C13 H13B 108.4
N3 C13 H13B 108.4
H13A C13 H13B 107.4
C13 C12 C11 109.18(13)
C13 C12 H12A 109.8
C11 C12 H12A 109.8
C13 C12 H12B 109.8
C11 C12 H12B 109.8
H12A C12 H12B 108.3
C25 C24 C23 112.92(15)
C25 C24 H24A 109.0
C23 C24 H24A 109.0
C25 C24 H24B 109.0
C23 C24 H24B 109.0
H24A C24 H24B 107.8
C11 C10 H10A 109.5
C11 C10 H10B 109.5
H10A C10 H10B 109.5
C11 C10 H10C 109.5
H10A C10 H10C 109.5
H10B C10 H10C 109.5
C17 C16 C15 112.14(14)
C17 C16 H16A 109.2
C15 C16 H16A 109.2
C17 C16 H16B 109.2
C15 C16 H16B 109.2
H16A C16 H16B 107.9
C21 C20 C19 108.63(13)
C21 C20 H20A 110.0
C19 C20 H20A 110.0
C21 C20 H20B 110.0
C19 C20 H20B 110.0
H20A C20 H20B 108.3
C19 C18 H18A 109.5
C19 C18 H18B 109.5
H18A C18 H18B 109.5
C19 C18 H18C 109.5
H18A C18 H18C 109.5
H18B C18 H18C 109.5
N2 C9 C8 177.47(19)

loop_
_geom_bond_atom_site_label_1
_geom_bond_atom_site_label_2
_geom_bond_distance
C5 C6 1.367(2)
C5 C4 1.410(2)
C5 H5 0.9500
O3 C7 1.223(2)
C4 C3 1.410(2)
C4 C8 1.441(2)
C6 C1 1.384(2)
C6 H6 0.9500
N3 C21 1.5149(18)
N3 C22 1.5151(19)
N3 C14 1.517(2)
N3 C13 1.519(2)
C15 C14 1.510(2)
C15 C16 1.522(2)
C15 H15A 0.9900
C15 H15B 0.9900
C1 C2 1.385(2)
C1 N1 1.435(2)
C7 C8 1.412(3)
C7 H7 0.9500
C3 C2 1.368(2)
C3 H3 0.9500
C17 C16 1.516(2)
C17 H17A 0.9800
C17 H17B 0.9800
C17 H17C 0.9800
C11 C10 1.516(2)
C11 C12 1.522(2)
C11 H11A 0.9900
C11 H11B 0.9900
N1 O2 1.228(2)
N1 O1 1.242(2)
C2 H2 0.9500
C8 C9 1.413(2)
C22 C23 1.510(2)
C22 H22A 0.9900
C22 H22B 0.9900
C23 C24 1.520(2)
C23 H23A 0.9900
C23 H23B 0.9900
C14 H14A 0.9900
C14 H14B 0.9900
C25 C24 1.509(2)
C25 H25A 0.9800
C25 H25B 0.9800
C25 H25C 0.9800
C19 C18 1.514(2)
C19 C20 1.524(2)
C19 H19A 0.9900
C19 H19B 0.9900
C21 C20 1.513(2)
C21 H21A 0.9900
C21 H21B 0.9900
C13 C12 1.511(2)
C13 H13A 0.9900
C13 H13B 0.9900
C12 H12A 0.9900
C12 H12B 0.9900
C24 H24A 0.9900
C24 H24B 0.9900
C10 H10A 0.9800
C10 H10B 0.9800
C10 H10C 0.9800
C16 H16A 0.9900
C16 H16B 0.9900
C20 H20A 0.9900
C20 H20B 0.9900
C18 H18A 0.9800
C18 H18B 0.9800
C18 H18C 0.9800
N2 C9 1.150(2)
